data_2105546
loop_
_publ_author_name
'Hager, O.'
'Foces-Foces, C.'
'Llamas-Saiz, A. L.'
'Weber, E.'

_publ_section_title
;
 Temperature-Dependent Phase Transitions in Two Crystalline Host--Guest
 Complexes Derived from Mandelic Acid
;
_journal_issue 1
_journal_name_full 'Acta Crystallographica Section B'
_journal_page_first 82
_journal_page_last 93
_journal_paper_doi 10.1107/S0108768197010471
_journal_volume 54
_journal_year 1998
_chemical_formula_moiety 'C29 H36 O2 . C3 H7 N O'
_chemical_formula_sum 'C32 H43 N O3'
_chemical_formula_weight 489.70
_chemical_name_systematic
;(R)-1,1-bis(4-tert-butylphenyl)-2-(4-methylphenyl)ethan-1,2-diol
 dimethylformamide 1:1 complex
;
_space_group_IT_number 4
_symmetry_cell_setting monoclinic
_symmetry_space_group_name_Hall 'P 2yb'
_symmetry_space_group_name_H-M 'P 1 21 1'
_audit_creation_method from_xtal_archive_file_using_CIFIO
_cell_angle_alpha 90.00000
_cell_angle_beta 101.954(12)
_cell_angle_gamma 90.00000
_cell_formula_units_Z 4
_cell_length_a 24.446(4)
_cell_length_b 5.9519(6)
_cell_length_c 20.461(4)
_cell_measurement_reflns_used 42
_cell_measurement_temperature 170
_cell_measurement_theta_max 45
_cell_measurement_theta_min 2
_cell_volume 2912.5(8)
_computing_cell_refinement 'LSUCRE (Appleman, 1984)'
_computing_data_collection 'Philips PW1100'
_computing_data_reduction xtal_DIFDAT_SORTRF_ADDREF
_computing_molecular_graphics xtal_ORTEP
_computing_publication_material xtal_BONDLA_CIFIO
_computing_structure_refinement xtal_CRYLSQ
_computing_structure_solution 'SIR92 (Altomare et al., 1994)'
_diffrn_ambient_temperature 293
_diffrn_measurement_device 'Philips PW1100'
_diffrn_measurement_method \w/2\q
_diffrn_radiation_monochromator Graphite
_diffrn_radiation_source xray_tube
_diffrn_radiation_type 'Cu K\a'
_diffrn_radiation_wavelength 1.5418
_diffrn_reflns_av_R_equivalents .042
_diffrn_reflns_av_sigmaI/netI .019
_diffrn_reflns_limit_h_max 28
_diffrn_reflns_limit_h_min -28
_diffrn_reflns_limit_k_max 7
_diffrn_reflns_limit_k_min 0
_diffrn_reflns_limit_l_max 24
_diffrn_reflns_limit_l_min 0
_diffrn_reflns_number 5596
_diffrn_reflns_reduction_process perpendicular_monochr_Lp
_diffrn_reflns_theta_max 65.24
_diffrn_reflns_theta_min 2.21
_diffrn_standards_decay_% 0
_diffrn_standards_interval_time 90
_diffrn_standards_number 2
_exptl_absorpt_coefficient_mu 0.5480
_exptl_absorpt_correction_type none
_exptl_crystal_colour Colorless
_exptl_crystal_density_diffrn 1.117
_exptl_crystal_density_method 'not measured'
_exptl_crystal_description Prism
_exptl_crystal_F_000 1064
_exptl_crystal_size_max 0.80
_exptl_crystal_size_mid 0.41
_exptl_crystal_size_min 0.41
_refine_diff_density_max .320
_refine_diff_density_min -.275
_refine_ls_abs_structure_details
;     The absolute configuration was assigned to agree
      with the known chirality at C2 obtained from a
      previous determitation (Weber et al., 1997b)
;
_refine_ls_abs_structure_Flack 0
_refine_ls_extinction_coef 2588.270
_refine_ls_extinction_method 'Zachariasen (1968)'
_refine_ls_goodness_of_fit_all 1.029
_refine_ls_goodness_of_fit_obs 1.023
_refine_ls_hydrogen_treatment mixed
_refine_ls_matrix_type full
_refine_ls_number_constraints 0
_refine_ls_number_parameters 941
_refine_ls_number_reflns 4500
_refine_ls_number_restraints 0
_refine_ls_R_factor_all .067
_refine_ls_R_factor_obs .054
_refine_ls_shift/esd_max .098
_refine_ls_shift/esd_mean .033
_refine_ls_structure_factor_coef F
_refine_ls_weighting_scheme
; Weighting scheme: empirical to
  give no trends in <wF^2^> vs
  <|F~obs~|> and <sin\q/\l>
;
_refine_ls_wR_factor_all .071
_refine_ls_wR_factor_obs .063
_reflns_number_observed 4500
_reflns_number_total 5457
_reflns_observed_criterion I>2\s(I)
_cod_data_source_file bm0010.cif
_cod_data_source_block 2a
_cod_original_sg_symbol_Hall P_2y1
_cod_original_sg_symbol_H-M 'P 21'
_cod_original_formula_sum 'C32 H43 N1 O3 '
_cod_database_code 2105546

loop_
_symmetry_equiv_pos_as_xyz
+x,+y,+z
-x,1/2+y,-z

loop_
_atom_site_aniso_label
_atom_site_aniso_U_11
_atom_site_aniso_U_22
_atom_site_aniso_U_33
_atom_site_aniso_U_12
_atom_site_aniso_U_13
_atom_site_aniso_U_23
N101 .0269(18) .072(3) .074(3) -.006(2) .0057(18) -.007(3)
O106 .042(2) .066(3) .105(3) -.014(2) .010(2) -.017(3)
C103 .029(2) .061(4) .075(4) -.006(2) .009(2) -.014(3)
C108 .079(4) .179(10) .069(4) -.019(6) .022(3) -.015(6)
C109 .043(3) .083(6) .129(7) -.019(4) .007(4) -.031(5)
C101 .0257(18) .030(2) .028(2) .0009(16) .0066(14) .0027(17)
C102 .0205(17) .038(3) .032(2) .0000(17) .0055(15) .0051(18)
C131 .0279(18) .047(3) .034(2) -.0037(19) .0092(16) -.002(2)
C132 .043(2) .063(3) .038(2) .011(3) .0117(19) .007(3)
C133 .045(3) .099(5) .037(3) .010(3) .009(2) .018(3)
C134 .052(3) .092(5) .034(2) -.018(3) .017(2) -.007(3)
C135 .091(4) .070(4) .044(3) -.003(4) .030(3) -.003(3)
C136 .077(4) .047(3) .038(3) .006(3) .023(2) -.003(3)
C137 .096(6) .120(8) .037(3) -.032(6) .023(3) -.015(4)
O104 .0273(13) .0361(17) .0345(14) .0021(13) .0057(11) -.0004(14)
O105 .0206(13) .054(2) .0415(16) -.0018(14) .0044(11) .0016(16)
C111 .0210(16) .043(2) .0247(18) .0020(17) .0018(14) .0016(18)
C112 .033(2) .047(3) .033(2) -.006(2) .0062(16) -.007(2)
C113 .040(2) .051(3) .033(2) -.001(2) .0028(17) -.008(2)
C114 .036(2) .053(3) .025(2) .012(2) -.0027(16) .000(2)
C115 .044(2) .055(3) .029(2) .007(2) .0054(17) .007(2)
C116 .033(2) .044(3) .029(2) .000(2) .0009(16) .001(2)
C117 .061(3) .065(4) .027(2) .018(3) -.003(2) -.005(2)
C118 .058(3) .076(4) .042(3) -.002(3) .016(2) -.013(3)
C119 .044(3) .244(16) .048(4) .016(6) -.016(3) -.047(7)
C120 .189(9) .073(5) .035(3) .027(6) .016(4) .007(3)
C121 .0223(17) .037(2) .0260(18) .0002(17) .0055(14) -.0001(17)
C122 .0253(18) .035(2) .030(2) -.0015(17) .0022(15) -.0022(18)
C123 .0216(18) .043(3) .032(2) .0027(19) .0031(15) -.001(2)
C124 .0195(16) .045(3) .0281(19) -.0007(18) .0056(14) .0028(19)
C125 .026(2) .046(3) .050(3) -.004(2) -.0014(18) -.008(2)
C126 .027(2) .041(3) .046(2) .000(2) .0018(17) -.007(2)
C127 .0198(18) .043(3) .043(2) -.0061(18) .0032(16) .000(2)
C128 .025(2) .060(3) .047(3) -.008(2) .0094(17) -.001(3)
C129 .031(2) .061(4) .042(2) -.002(2) .0016(18) -.002(2)
C130 .028(2) .048(3) .061(3) .001(2) .000(2) .004(3)
N201 .0238(16) .054(3) .069(3) -.0012(18) .0001(17) .011(2)
O206 .0375(18) .060(3) .114(3) .0095(19) .002(2) .020(3)
C203 .022(2) .055(3) .077(4) -.002(2) .004(2) .012(3)
C208 .069(4) .132(9) .069(4) -.012(5) .014(3) -.007(5)
C209 .038(3) .065(4) .136(7) .003(3) -.016(4) .021(5)
C201 .0243(18) .037(2) .0251(18) -.0025(18) .0017(14) .0035(18)
C202 .0218(18) .034(2) .029(2) -.0014(17) .0029(14) -.0008(18)
C231 .0235(17) .041(3) .033(2) .0041(18) .0069(15) .0077(19)
C232 .033(2) .056(3) .031(2) -.004(2) .0072(16) .002(2)
C233 .041(2) .064(3) .033(2) -.004(2) .0085(18) -.010(2)
C234 .036(2) .072(4) .030(2) .012(2) .0104(17) .008(2)
C235 .062(3) .054(3) .042(3) .004(3) .024(2) .011(3)
C236 .046(2) .052(3) .035(2) -.009(3) .017(2) -.003(2)
C237 .053(3) .102(5) .038(3) .007(4) .016(2) .001(3)
O204 .0235(13) .0331(16) .0344(14) -.0037(12) .0028(11) .0053(13)
O205 .0196(12) .0437(18) .0439(16) .0024(13) .0020(11) .0017(15)
C211 .0223(17) .038(2) .0273(19) -.0046(18) .0000(14) -.002(2)
C212 .035(2) .039(3) .035(2) .003(2) .0084(16) .000(2)
C213 .041(2) .043(3) .029(2) .007(2) .0046(16) .008(2)
C214 .0197(16) .047(3) .029(2) -.0025(18) .0006(14) .001(2)
C215 .0309(19) .042(3) .032(2) .002(2) .0023(16) -.001(2)
C216 .0309(19) .039(3) .027(2) .0041(19) -.0024(15) .002(2)
C217 .0273(18) .044(3) .027(2) -.001(2) -.0005(14) .001(2)
C218 .037(2) .052(3) .037(2) -.002(2) .0103(18) .003(2)
C219 .032(2) .074(4) .037(2) .011(3) -.0035(17) .002(3)
C220 .055(3) .053(3) .033(2) .007(3) .003(2) .002(2)
C221 .0252(18) .037(2) .0249(18) -.0022(17) .0061(14) -.0009(17)
C222 .0249(18) .035(2) .040(2) -.0007(18) .0027(16) .004(2)
C223 .0255(19) .041(3) .041(2) -.0052(19) .0045(16) .001(2)
C224 .0229(18) .047(3) .028(2) -.0031(19) .0045(14) -.010(2)
C225 .0241(19) .037(2) .033(2) .0024(18) -.0006(15) .0008(18)
C226 .0268(19) .040(3) .027(2) -.0006(18) .0017(15) .0036(18)
C227 .0217(17) .049(3) .042(2) -.0020(19) .0027(15) -.005(2)
C228 .041(2) .072(4) .044(3) -.011(3) -.003(2) -.012(3)
C229 .031(2) .080(4) .053(3) -.021(3) .011(2) -.007(3)
C230 .023(2) .058(4) .130(6) .001(3) -.005(3) -.015(4)

loop_
_atom_site_label
_atom_site_fract_x
_atom_site_fract_y
_atom_site_fract_z
_atom_site_U_iso_or_equiv
_atom_site_thermal_displace_type
N101 .00113(15) .6099(13) .3741(2) .058(2) Uani
O106 .05710(15) .8538(11) .4410(3) .072(2) Uani
C103 .0175(2) .7202(13) .4291(3) .055(3) Uani
C108 .0317(3) .620(3) .3207(4) .108(6) Uani
C109 -.0428(3) .4427(18) .3689(6) .087(5) Uani
C101 .18235(15) .40000 .4696(2) .0279(18) Uani
C102 .14616(15) .2454(11) .5045(2) .030(2) Uani
C131 .15740(16) .2737(11) .5802(2) .036(2) Uani
C132 .1846(2) .1076(13) .6196(2) .047(3) Uani
C133 .1955(2) .1279(17) .6892(3) .060(3) Uani
C134 .1788(2) .3163(15) .7196(2) .058(3) Uani
C135 .1503(3) .4806(15) .6787(3) .066(3) Uani
C136 .1394(3) .4593(13) .6097(3) .052(3) Uani
C137 .1902(4) .331(2) .7947(3) .083(6) Uani
O104 .16900(11) .6288(9) .47917(14) .0328(14) Uani
O105 .08856(11) .2950(10) .47587(15) .0390(16) Uani
C111 .17280(14) .3524(11) .39375(19) .0299(18) Uani
C112 .15159(17) .1506(12) .3652(2) .038(2) Uani
C113 .14326(18) .1197(12) .2958(2) .042(2) Uani
C114 .15569(17) .2835(12) .2540(2) .039(2) Uani
C115 .1779(2) .4811(12) .2827(2) .043(2) Uani
C116 .18657(17) .5167(12) .3521(2) .036(2) Uani
C117 .1447(2) .2392(13) .1779(2) .053(3) Uani
C118 .1829(2) .0535(14) .1625(3) .058(3) Uani
C119 .0853(3) .167(3) .1530(4) .116(7) Uani
C120 .1597(5) .4469(16) .1385(3) .100(5) Uani
C121 .24394(15) .3669(11) .50118(19) .0282(18) Uani
C122 .26923(16) .1606(11) .4957(2) .031(2) Uani
C123 .32607(15) .1271(11) .5242(2) .033(2) Uani
C124 .35874(15) .2992(11) .5568(2) .0309(19) Uani
C125 .33277(17) .5032(12) .5620(2) .042(2) Uani
C126 .27588(17) .5359(12) .5352(2) .039(2) Uani
C127 .42239(16) .2752(11) .5838(2) .036(2) Uani
C128 .45248(17) .4042(13) .5361(2) .044(2) Uani
C129 .43871(19) .3723(13) .6545(2) .045(3) Uani
C130 .4410(2) .0326(12) .5853(3) .047(3) Uani
N201 .49918(15) .3213(11) .1307(2) .050(2) Uani
O206 .44678(15) .5703(11) .0616(3) .072(2) Uani
C203 .48163(18) .4188(13) .0729(3) .052(3) Uani
C208 .4777(3) .388(2) .1895(4) .090(5) Uani
C209 .5356(3) .1285(17) .1361(5) .085(4) Uani
C201 .32409(15) .1317(11) .02756(18) .0292(18) Uani
C202 .35948(15) -.0413(10) -.0017(2) .029(2) Uani
C231 .34807(15) -.0461(11) -.0781(2) .032(2) Uani
C232 .31976(17) -.2237(12) -.1129(2) .040(2) Uani
C233 .3127(2) -.2372(13) -.1826(2) .046(3) Uani
C234 .33357(18) -.0695(13) -.2181(2) .046(2) Uani
C235 .3604(2) .1080(13) -.1834(2) .051(3) Uani
C236 .3681(2) .1235(13) -.1142(2) .043(2) Uani
C237 .3287(3) -.0914(17) -.2929(3) .063(3) Uani
O204 .33608(11) .3539(9) .00736(14) .0308(13) Uani
O205 .41676(11) .0083(9) .02414(15) .0364(15) Uani
C211 .33545(15) .1223(11) .10455(19) .0301(18) Uani
C212 .35552(18) -.0664(11) .1418(2) .036(2) Uani
C213 .36084(18) -.0693(11) .2108(2) .038(2) Uani
C214 .34624(15) .1156(11) .2455(2) .0325(19) Uani
C215 .32703(17) .3032(11) .2081(2) .035(2) Uani
C216 .32166(16) .3055(11) .1386(2) .033(2) Uani
C217 .34848(16) .1013(11) .3212(2) .034(2) Uani
C218 .3006(2) -.0535(12) .3324(2) .042(2) Uani
C219 .4042(2) .0025(14) .3572(2) .049(3) Uani
C220 .3412(2) .3293(13) .3515(2) .048(3) Uani
C221 .26212(15) .0879(11) .00185(18) .0289(18) Uani
C222 .23920(16) -.1211(11) .0098(2) .034(2) Uani
C223 .18246(16) -.1633(11) -.0139(2) .036(2) Uani
C224 .14621(16) .0003(11) -.0452(2) .033(2) Uani
C225 .16928(16) .2112(10) -.0510(2) .032(2) Uani
C226 .22627(16) .2547(11) -.0288(2) .032(2) Uani
C227 .08478(16) -.0532(11) -.0749(2) .038(2) Uani
C228 .0825(2) -.1845(15) -.1402(3) .054(3) Uani
C229 .0602(2) -.2022(14) -.0270(3) .054(3) Uani
C230 .0496(2) .1552(14) -.0896(5) .074(4) Uani
H103 -.007(3) .688(11) .463(3) .035(17) Uiso
H108a .05656 .49717 .32006 .10895 Uiso
H108b .05308 .75459 .32124 .10895 Uiso
H108c .00712 .61422 .27761 .10895 Uiso
H109a -.025(5) .26(3) .373(6) .12(4) Uiso
H109b -.069(4) .504(17) .334(4) .06(3) Uiso
H109c -.057(4) .46(2) .413(5) .08603 Uiso
H102 .153(2) .083(12) .498(3) .025(15) Uiso
H132 .197(3) -.021(14) .602(3) .04(2) Uiso
H133 .211(3) .004(13) .712(3) .030(16) Uiso
H135 .141(3) .645(16) .701(4) .06(2) Uiso
H136 .132(3) .568(14) .586(3) .04(2) Uiso
H137a .193(3) .460(15) .804(4) .03(2) Uiso
H137b .179(5) .19(2) .815(5) .10(4) Uiso
H137c .229(4) .314(16) .818(4) .06(2) Uiso
H104 .129(2) .651(11) .448(3) .026(14) Uiso
H105 .070(3) .170(13) .458(3) .03842 Uiso
H112 .141(2) .015(11) .393(3) .021(13) Uiso
H113 .123(3) -.024(13) .278(3) .035(16) Uiso
H115 .196(2) .615(13) .254(3) .037(16) Uiso
H116 .204(2) .660(10) .373(2) .010(11) Uiso
H118a .165(3) -.061(15) .192(4) .05780 Uiso
H118b .227(3) .084(14) .181(4) .05780 Uiso
H118c .177(3) -.007(15) .112(4) .05780 Uiso
H119a .067(5) .32(2) .171(6) .10806 Uiso
H119b .084(3) .021(15) .176(4) .04(2) Uiso
H119c .068(3) .188(16) .102(4) .07(3) Uiso
H120a .15901 .41716 .09317 .09703 Uiso
H120b .19345 .51545 .15820 .09703 Uiso
H120c .13063 .55928 .13674 .09703 Uiso
H122 .248(2) .037(11) .472(3) .02636 Uiso
H123 .339(2) -.049(12) .521(3) .03198 Uiso
H125 .354(3) .609(14) .586(3) .03961 Uiso
H126 .263(2) .696(11) .535(3) .022(14) Uiso
H128a .444(3) .555(15) .538(4) .04332 Uiso
H128b .441(3) .316(13) .492(3) .04332 Uiso
H128c .496(3) .404(13) .558(3) .04332 Uiso
H129a .478(2) .340(10) .676(3) .017(13) Uiso
H129b .415(2) .293(11) .687(3) .028(14) Uiso
H129c .434(2) .540(12) .656(3) .026(15) Uiso
H130a .428(3) -.032(15) .613(4) .04521 Uiso
H130b .482(3) .048(13) .605(3) .04521 Uiso
H130c .429(3) -.035(14) .536(4) .04521 Uiso
H203 .502(3) .343(15) .039(4) .06(2) Uiso
H208a .446(5) .25(2) .199(6) .12(4) Uiso
H208b .506(4) .43(2) .230(5) .09022 Uiso
H208c .460(4) .533(18) .176(4) .07(3) Uiso
H209a .558(4) .16(2) .105(5) .07897 Uiso
H209b .564(3) .175(15) .172(4) .06(2) Uiso
H209c .513(4) .01(2) .140(5) .08(3) Uiso
H202 .347(2) -.201(11) .010(3) .021(14) Uiso
H232 .305(2) -.356(10) -.087(2) .012(11) Uiso
H233 .294(3) -.373(15) -.207(3) .04568 Uiso
H235 .375(3) .236(14) -.208(4) .05(2) Uiso
H236 .387(2) .219(10) -.086(3) .016(13) Uiso
H237a .362(4) -.181(16) -.299(4) .06347 Uiso
H237b .316(3) .072(17) -.315(4) .06347 Uiso
H237c .302(4) -.211(17) -.313(4) .06347 Uiso
H204 .373(2) .389(10) .033(3) .016(13) Uiso
H205 .436(3) -.118(13) .044(3) .03527 Uiso
H212 .364(2) -.214(11) .123(3) .023(14) Uiso
H213 .375(3) -.212(13) .235(3) .03738 Uiso
H215 .318(2) .460(12) .232(3) .031(15) Uiso
H216 .304(3) .423(12) .114(3) .03199 Uiso
H218a .406(3) .017(13) .412(3) .042(17) Uiso
H218b .436(3) .141(15) .355(3) .05(2) Uiso
H218c .409(3) -.155(15) .342(3) .042(19) Uiso
H219a .308(2) -.090(10) .380(3) .021(13) Uiso
H219b .266(2) .022(10) .310(3) .020(13) Uiso
H219c .296(2) -.198(12) .307(3) .024(14) Uiso
H220a .348(2) .269(11) .407(3) .032(15) Uiso
H220b .308(2) .414(10) .332(2) .012(12) Uiso
H220c .372(2) .443(11) .346(3) .019(13) Uiso
H222 .262(3) -.249(12) .032(3) .03237 Uiso
H223 .170(2) -.333(12) -.008(3) .033(16) Uiso
H225 .146(3) .326(12) -.069(3) .03085 Uiso
H226 .240(2) .418(12) -.032(3) .03083 Uiso
H228a .105(3) -.329(17) -.133(4) .07(2) Uiso
H228b .092(3) -.057(15) -.174(4) .06(2) Uiso
H228c .039(2) -.230(11) -.163(3) .028(15) Uiso
H229a .084(3) -.361(14) -.014(3) .045(18) Uiso
H229b .063(2) -.104(10) .014(3) .016(12) Uiso
H229c .024(3) -.255(13) -.044(3) .05(2) Uiso
H230a .010(3) .111(13) -.104(3) .040(17) Uiso
H230b .053(3) .257(15) -.046(4) .05(2) Uiso
H230c .066(4) .265(18) -.121(4) .07(3) Uiso

loop_
_atom_type_symbol
_atom_type_scat_dispersion_real
_atom_type_scat_dispersion_imag
_atom_type_scat_source
C .017 .009 International_Tables_for_X-ray_Crystallography
H 0 0 International_Tables_for_X-ray_Crystallography
O .047 .032 International_Tables_for_X-ray_Crystallography
N .029 .018 International_Tables_for_X-ray_Crystallography

loop_
_geom_angle_atom_site_label_1
_geom_angle_atom_site_label_2
_geom_angle_atom_site_label_3
_geom_angle
C103 N101 C108 121.4(6)
C103 N101 C109 120.1(6)
C108 N101 C109 117.6(8)
H103 C103 O106 123(3)
H103 C103 N101 111(3)
O106 C103 N101 125.8(6)
H108a C108 H108b 107.2(8)
H108a C108 H108c 104.0(11)
H108a C108 N101 114.2(11)
H108b C108 H108c 106.1(11)
H108b C108 N101 113.0(10)
H108c C108 N101 111.6(7)
H109b C109 H109c 109(8)
H109b C109 H109a 127(8)
H109b C109 N101 100(6)
H109c C109 H109a 104(9)
H109c C109 N101 103(6)
H109a C109 N101 112(6)
O104 C101 C121 107.5(3)
O104 C101 C111 108.7(3)
O104 C101 C102 109.6(4)
C121 C101 C111 109.4(3)
C121 C101 C102 109.7(3)
C111 C101 C102 111.8(3)
H102 C102 O105 109(3)
H102 C102 C131 104(3)
H102 C102 C101 112(4)
O105 C102 C131 110.2(4)
O105 C102 C101 107.1(4)
C131 C102 C101 113.7(4)
C132 C131 C136 119.0(5)
C132 C131 C13136 59.8(3)
C132 C131 C102 119.1(5)
C136 C131 C13136 59.2(3)
C136 C131 C102 121.9(5)
C13136 C131 C102 178.7(6)
H132 C132 C131 123(4)
H132 C132 C13136 176(4)
H132 C132 C133 117(4)
C131 C132 C13136 61.3(4)
C131 C132 C133 120.5(7)
C13136 C132 C133 59.2(5)
H133 C133 C13136 172(4)
H133 C133 C134 124(4)
H133 C133 C132 115(4)
C13136 C133 C134 61.6(5)
C13136 C133 C132 59.5(4)
C134 C133 C132 121.1(7)
C135 C134 C133 117.4(5)
C135 C134 C13136 58.8(4)
C135 C134 C137 122.8(8)
C133 C134 C13136 58.7(4)
C133 C134 C137 119.7(8)
C13136 C134 C137 177.9(9)
H135 C135 C13136 173(4)
H135 C135 C134 119(4)
H135 C135 C136 119(4)
C13136 C135 C134 61.8(5)
C13136 C135 C136 59.5(4)
C134 C135 C136 121.3(7)
H136 C136 C13136 163(5)
H136 C136 C131 115(5)
H136 C136 C135 121(5)
C13136 C136 C131 61.0(4)
C13136 C136 C135 59.6(4)
C131 C136 C135 120.6(6)
H137a C137 H137c 88(8)
H137a C137 H137b 137(*)
H137a C137 C134 106(6)
H137c C137 H137b 93(8)
H137c C137 C134 116(5)
H137b C137 C134 111(6)
H104 O104 C101 104(4)
H105 O105 C102 112(4)
C116 C111 C112 118.0(4)
C116 C111 C11116 59.0(3)
C116 C111 C101 118.9(4)
C112 C111 C11116 59.1(3)
C112 C111 C101 123.1(4)
C11116 C111 C101 177.8(5)
H112 C112 C11116 175(3)
H112 C112 C111 123(3)
H112 C112 C113 117(3)
C11116 C112 C111 61.5(3)
C11116 C112 C113 58.7(4)
C111 C112 C113 120.1(5)
H113 C113 C11116 172(4)
H113 C113 C114 122(4)
H113 C113 C112 115(4)
C11116 C113 C114 62.3(4)
C11116 C113 C112 59.9(4)
C114 C113 C112 122.2(6)
C113 C114 C115 117.4(4)
C113 C114 C11116 58.7(3)
C113 C114 C117 119.4(6)
C115 C114 C11116 58.8(3)
C115 C114 C117 123.1(5)
C11116 C114 C117 178.0(6)
H115 C115 C11116 171(3)
H115 C115 C114 123(3)
H115 C115 C116 115(3)
C11116 C115 C114 62.1(4)
C11116 C115 C116 59.5(3)
C114 C115 C116 121.5(6)
H116 C116 C11116 178(3)
H116 C116 C111 118(3)
H116 C116 C115 122(3)
C11116 C116 C111 61.7(4)
C11116 C116 C115 59.0(4)
C111 C116 C115 120.7(6)
C119 C117 C118 108.4(8)
C119 C117 C114 110.2(5)
C119 C117 C120 111.5(8)
C118 C117 C114 110.2(4)
C118 C117 C120 104.3(6)
C114 C117 C120 112.0(6)
H118a C118 H118b 114(6)
H118a C118 H118c 110(6)
H118a C118 C117 91(5)
H118b C118 H118c 109(6)
H118b C118 C117 115(5)
H118c C118 C117 118(4)
H119b C119 H119c 123(7)
H119b C119 H119a 120(8)
H119b C119 C117 102(4)
H119c C119 H119a 97(8)
H119c C119 C117 117(5)
H119a C119 C117 95(6)
H120b C120 H120a 109.9(11)
H120b C120 H120c 106.8(9)
H120b C120 C117 113.9(6)
H120a C120 H120c 103.3(7)
H120a C120 C117 113.7(8)
H120c C120 C117 108.5(9)
C126 C121 C122 118.2(4)
C126 C121 C12126 59.3(3)
C126 C121 C101 122.0(5)
C122 C121 C12126 58.9(3)
C122 C121 C101 119.8(4)
C12126 C121 C101 178.6(4)
H122 C122 C12126 178(4)
H122 C122 C121 120(3)
H122 C122 C123 119(3)
C12126 C122 C121 61.3(3)
C12126 C122 C123 59.4(3)
C121 C122 C123 120.7(5)
H123 C123 C12126 170(3)
H123 C123 C124 126(3)
H123 C123 C122 112(3)
C12126 C123 C124 61.9(4)
C12126 C123 C122 59.3(3)
C124 C123 C122 121.2(6)
C123 C124 C125 117.3(4)
C123 C124 C12126 58.9(3)
C123 C124 C127 122.8(5)
C125 C124 C12126 58.4(3)
C125 C124 C127 119.8(5)
C12126 C124 C127 176.3(5)
H125 C125 C12126 176(5)
H125 C125 C124 116(5)
H125 C125 C126 122(5)
C12126 C125 C124 62.1(3)
C12126 C125 C126 59.7(3)
C124 C125 C126 121.8(5)
H126 C126 C121 123(3)
H126 C126 C12126 169(4)
H126 C126 C125 115(3)
C121 C126 C12126 61.8(4)
C121 C126 C125 120.8(6)
C12126 C126 C125 59.0(4)
C130 C127 C129 108.8(5)
C130 C127 C128 107.9(5)
C130 C127 C124 111.8(5)
C129 C127 C128 110.2(5)
C129 C127 C124 110.4(4)
C128 C127 C124 107.7(4)
H128a C128 H128b 121(6)
H128a C128 H128c 102(6)
H128a C128 C127 108(5)
H128b C128 H128c 116(5)
H128b C128 C127 103(4)
H128c C128 C127 107(4)
H129a C129 H129c 107(5)
H129a C129 H129b 104(4)
H129a C129 C127 112(3)
H129c C129 H129b 110(5)
H129c C129 C127 113(3)
H129b C129 C127 111(3)
H130a C130 H130b 106(6)
H130a C130 H130c 114(7)
H130a C130 C127 108(6)
H130b C130 H130c 118(6)
H130b C130 C127 101(4)
H130c C130 C127 109(4)
C203 N201 C209 120.3(6)
C203 N201 C208 121.1(6)
C209 N201 C208 118.3(7)
H203 C203 O206 127(4)
H203 C203 N201 108(4)
O206 C203 N201 125.4(6)
H208c C208 H208b 101(8)
H208c C208 H208a 113(9)
H208c C208 N201 103(6)
H208b C208 H208a 115(9)
H208b C208 N201 116(6)
H208a C208 N201 108(7)
H209c C209 H209a 130(*)
H209c C209 H209b 122(8)
H209c C209 N201 105(7)
H209a C209 H209b 91(8)
H209a C209 N201 103(7)
H209b C209 N201 100(5)
O204 C201 C221 107.9(4)
O204 C201 C211 108.9(4)
O204 C201 C202 109.8(4)
C221 C201 C211 107.6(3)
C221 C201 C202 110.5(4)
C211 C201 C202 112.0(4)
H202 C202 O205 115(3)
H202 C202 C231 103(3)
H202 C202 C201 107(3)
O205 C202 C231 110.0(3)
O205 C202 C201 107.8(4)
C231 C202 C201 114.3(4)
C232 C231 C236 118.4(4)
C232 C231 C23136 59.5(3)
C232 C231 C202 120.5(5)
C236 C231 C23136 59.0(3)
C236 C231 C202 121.1(5)
C23136 C231 C202 176.7(4)
H232 C232 C231 120(3)
H232 C232 C23136 177(3)
H232 C232 C233 119(3)
C231 C232 C23136 61.4(3)
C231 C232 C233 120.7(6)
C23136 C232 C233 59.4(4)
H233 C233 C23136 177(4)
H233 C233 C234 119(4)
H233 C233 C232 120(4)
C23136 C233 C234 61.0(4)
C23136 C233 C232 59.6(4)
C234 C233 C232 120.6(6)
C235 C234 C233 118.2(5)
C235 C234 C23136 59.2(3)
C235 C234 C237 121.4(6)
C233 C234 C23136 59.0(3)
C233 C234 C237 120.3(6)
C23136 C234 C237 176.9(6)
H235 C235 C234 120(4)
H235 C235 C23136 177(4)
H235 C235 C236 118(4)
C234 C235 C23136 62.0(4)
C234 C235 C236 122.0(6)
C23136 C235 C236 60.0(4)
H236 C236 C23136 169(4)
H236 C236 C235 131(4)
H236 C236 C231 109(4)
C23136 C236 C235 59.1(4)
C23136 C236 C231 60.9(4)
C235 C236 C231 120.1(6)
H237c C237 H237a 93(7)
H237c C237 H237b 111(7)
H237c C237 C234 113(5)
H237a C237 H237b 127(7)
H237a C237 C234 106(4)
H237b C237 C234 107(5)
H204 O204 C201 105(3)
H205 O205 C202 112(4)
C216 C211 C212 117.4(4)
C216 C211 C21116 58.6(3)
C216 C211 C201 118.6(5)
C212 C211 C21116 58.7(3)
C212 C211 C201 123.9(5)
C21116 C211 C201 175.2(3)
H212 C212 C21116 172(4)
H212 C212 C211 125(3)
H212 C212 C213 114(3)
C21116 C212 C211 61.7(3)
C21116 C212 C213 59.3(3)
C211 C212 C213 121.0(6)
H213 C213 C21116 177(4)
H213 C213 C212 118(4)
H213 C213 C214 120(4)
C21116 C213 C212 59.8(3)
C21116 C213 C214 62.0(3)
C212 C213 C214 121.8(5)
C215 C214 C213 116.6(4)
C215 C214 C21116 58.5(3)
C215 C214 C217 122.7(5)
C213 C214 C21116 58.1(3)
C213 C214 C217 120.6(5)
C21116 C214 C217 176.2(5)
H215 C215 C21116 175(4)
H215 C215 C214 121(3)
H215 C215 C216 117(3)
C21116 C215 C214 62.3(4)
C21116 C215 C216 59.1(3)
C214 C215 C216 121.4(5)
H216 C216 C21116 172(4)
H216 C216 C211 118(4)
H216 C216 C215 120(4)
C21116 C216 C211 62.3(3)
C21116 C216 C215 59.5(3)
C211 C216 C215 121.8(5)
C220 C217 C219 108.4(4)
C220 C217 C214 112.2(5)
C220 C217 C218 108.5(4)
C219 C217 C214 110.4(4)
C219 C217 C218 109.1(5)
C214 C217 C218 108.2(4)
H219a C218 H219b 123(5)
H219a C218 H219c 108(5)
H219a C218 C217 107(3)
H219b C218 H219c 99(5)
H219b C218 C217 105(4)
H219c C218 C217 116(4)
H218c C219 H218a 113(6)
H218c C219 H218b 123(6)
H218c C219 C217 111(4)
H218a C219 H218b 96(5)
H218a C219 C217 107(3)
H218b C219 C217 104(4)
H220b C220 H220c 100(5)
H220b C220 H220a 120(5)
H220b C220 C217 117(3)
H220c C220 H220a 110(4)
H220c C220 C217 113(3)
H220a C220 C217 97(3)
C226 C221 C222 117.6(4)
C226 C221 C22126 59.0(3)
C226 C221 C201 121.7(5)
C222 C221 C22126 58.6(3)
C222 C221 C201 120.7(5)
C22126 C221 C201 179.1(4)
H222 C222 C22126 176(4)
H222 C222 C221 122(4)
H222 C222 C223 117(4)
C22126 C222 C221 61.8(3)
C22126 C222 C223 59.3(3)
C221 C222 C223 121.1(5)
H223 C223 C22126 174(3)
H223 C223 C224 123(3)
H223 C223 C222 115(3)
C22126 C223 C224 62.5(4)
C22126 C223 C222 59.6(3)
C224 C223 C222 122.1(6)
C223 C224 C225 116.3(4)
C223 C224 C22126 58.3(3)
C223 C224 C227 121.3(5)
C225 C224 C22126 57.9(3)
C225 C224 C227 122.4(5)
C22126 C224 C227 176.6(4)
H225 C225 C22126 178(4)
H225 C225 C224 118(4)
H225 C225 C226 119(4)
C22126 C225 C224 62.4(3)
C22126 C225 C226 60.0(3)
C224 C225 C226 122.3(5)
H226 C226 C22126 174(4)
H226 C226 C221 121(3)
H226 C226 C225 118(3)
C22126 C226 C221 61.7(3)
C22126 C226 C225 58.9(3)
C221 C226 C225 120.6(6)
C230 C227 C224 112.4(5)
C230 C227 C229 108.7(5)
C230 C227 C228 109.1(5)
C224 C227 C229 110.4(4)
C224 C227 C228 107.8(4)
C229 C227 C228 108.3(5)
H228a C228 H228b 120(7)
H228a C228 H228c 107(6)
H228a C228 C227 113(5)
H228b C228 H228c 102(5)
H228b C228 C227 103(4)
H228c C228 C227 111(3)
H229c C229 H229b 113(6)
H229c C229 H229a 102(6)
H229c C229 C227 115(4)
H229b C229 H229a 110(5)
H229b C229 C227 104(3)
H229a C229 C227 113(4)
H230a C230 H230c 118(6)
H230a C230 H230b 107(6)
H230a C230 C227 109(5)
H230c C230 H230b 101(7)
H230c C230 C227 111(5)
H230b C230 C227 111(4)
C136 C13136 C135 60.9(4)
C136 C13136 C133 179.5(5)
C136 C13136 C132 118.6(4)
C136 C13136 C131 59.8(4)
C136 C13136 C134 120.3(5)
C135 C13136 C133 119.2(4)
C135 C13136 C132 179.4(4)
C135 C13136 C131 120.6(4)
C135 C13136 C134 59.5(4)
C133 C13136 C132 61.3(4)
C133 C13136 C131 120.2(4)
C133 C13136 C134 59.7(5)
C132 C13136 C131 58.8(4)
C132 C13136 C134 121.0(4)
C131 C13136 C134 179.2(4)
C113 C11116 C115 118.1(3)
C113 C11116 C116 179.5(3)
C113 C11116 C112 61.5(3)
C113 C11116 C114 59.0(4)
C113 C11116 C111 120.9(4)
C115 C11116 C116 61.6(3)
C115 C11116 C112 179.4(4)
C115 C11116 C114 59.1(4)
C115 C11116 C111 120.9(4)
C116 C11116 C112 118.8(3)
C116 C11116 C114 120.7(4)
C116 C11116 C111 59.3(3)
C112 C11116 C114 120.5(4)
C112 C11116 C111 59.5(3)
C114 C11116 C111 179.2(3)
C125 C12126 C126 61.3(3)
C125 C12126 C122 179.6(4)
C125 C12126 C123 118.7(3)
C125 C12126 C121 120.2(4)
C125 C12126 C124 59.5(3)
C126 C12126 C122 118.7(3)
C126 C12126 C123 179.0(3)
C126 C12126 C121 58.9(3)
C126 C12126 C124 120.8(4)
C122 C12126 C123 61.3(3)
C122 C12126 C121 59.8(3)
C122 C12126 C124 120.5(4)
C123 C12126 C121 121.1(3)
C123 C12126 C124 59.2(3)
C121 C12126 C124 179.3(4)
C235 C23136 C233 118.8(4)
C235 C23136 C236 60.9(3)
C235 C23136 C232 179.5(4)
C235 C23136 C234 58.8(4)
C235 C23136 C231 121.0(4)
C233 C23136 C236 179.6(5)
C233 C23136 C232 61.1(3)
C233 C23136 C234 60.0(4)
C233 C23136 C231 120.2(4)
C236 C23136 C232 119.2(3)
C236 C23136 C234 119.7(4)
C236 C23136 C231 60.1(3)
C232 C23136 C234 121.1(4)
C232 C23136 C231 59.2(3)
C234 C23136 C231 179.2(3)
C216 C21116 C213 179.5(4)
C216 C21116 C215 61.4(3)
C216 C21116 C212 118.7(3)
C216 C21116 C211 59.1(3)
C216 C21116 C214 120.5(4)
C213 C21116 C215 119.0(3)
C213 C21116 C212 60.9(3)
C213 C21116 C211 120.5(4)
C213 C21116 C214 59.9(3)
C215 C21116 C212 179.7(3)
C215 C21116 C211 120.5(4)
C215 C21116 C214 59.1(3)
C212 C21116 C211 59.6(3)
C212 C21116 C214 120.8(4)
C211 C21116 C214 179.4(3)
C225 C22126 C223 118.8(3)
C225 C22126 C222 179.0(3)
C225 C22126 C226 61.2(3)
C225 C22126 C221 120.5(4)
C225 C22126 C224 59.7(3)
C223 C22126 C222 61.1(3)
C223 C22126 C226 179.7(4)
C223 C22126 C221 120.7(3)
C223 C22126 C224 59.1(3)
C222 C22126 C226 119.0(3)
C222 C22126 C221 59.6(3)
C222 C22126 C224 120.2(4)
C226 C22126 C221 59.3(3)
C226 C22126 C224 120.8(3)
C221 C22126 C224 179.2(3)

loop_
_geom_bond_atom_site_label_1
_geom_bond_atom_site_label_2
_geom_bond_distance
N101 C103 1.294(9)
N101 C108 1.448(10)
N101 C109 1.452(11)
O106 C103 1.237(8)
C103 H103 1.02(7)
C108 H108a .952(13)
C108 H108b .956(14)
C108 H108c .959(7)
C109 H109b .93(9)
C109 H109c 1.04(11)
C109 H109a 1.15(15)
C101 O104 1.423(6)
C101 C121 1.523(5)
C101 C111 1.548(5)
C101 C102 1.549(6)
C102 H102 1.00(7)
C102 O105 1.439(5)
C102 C131 1.524(6)
C131 C132 1.359(9)
C131 C136 1.376(10)
C131 C13136 1.393(5)
C132 H132 .92(8)
C132 C13136 1.373(8)
C132 C133 1.398(7)
C133 H133 .91(7)
C133 C13136 1.369(8)
C133 C134 1.384(12)
C134 C135 1.379(10)
C134 C13136 1.410(5)
C134 C137 1.508(8)
C135 H135 1.13(9)
C135 C13136 1.368(9)
C135 C136 1.386(8)
C136 H136 .81(8)
C136 C13136 1.367(7)
C137 H137a .79(9)
C137 H137c .96(8)
C137 H137b .99(13)
O104 H104 1.07(5)
O105 H105 .92(7)
C111 C116 1.384(8)
C111 C112 1.388(8)
C111 C11116 1.416(4)
C112 H112 1.05(6)
C112 C11116 1.383(6)
C112 C113 1.405(6)
C113 H113 1.02(7)
C113 C11116 1.366(7)
C113 C114 1.371(9)
C114 C115 1.376(9)
C114 C11116 1.416(5)
C114 C117 1.547(6)
C115 H115 1.13(7)
C115 C11116 1.371(7)
C115 C116 1.407(6)
C116 H116 1.01(5)
C116 C11116 1.378(7)
C117 C119 1.498(10)
C117 C118 1.523(10)
C117 C120 1.560(12)
C118 H118a 1.06(9)
C118 H118b 1.07(8)
C118 H118c 1.07(8)
C119 H119b 1.00(9)
C119 H119c 1.05(9)
C119 H119a 1.11(13)
C120 H120b .934(10)
C120 H120a .942(7)
C120 H120c .971(11)
C121 C126 1.372(8)
C121 C122 1.390(8)
C121 C12126 1.411(4)
C122 H122 .98(6)
C122 C12126 1.377(6)
C122 C123 1.405(5)
C123 H123 1.10(7)
C123 C12126 1.378(7)
C123 C124 1.382(8)
C124 C125 1.384(9)
C124 C12126 1.419(4)
C124 C127 1.546(5)
C125 H125 .90(7)
C125 C12126 1.368(6)
C125 C126 1.399(6)
C126 H126 1.00(7)
C126 C12126 1.377(7)
C127 C130 1.513(10)
C127 C129 1.531(7)
C127 C128 1.543(8)
C128 H128a .93(9)
C128 H128b 1.04(7)
C128 H128c 1.07(6)
C129 H129a 1.00(5)
C129 H129c 1.00(7)
C129 H129b 1.09(6)
C130 H130a .80(8)
C130 H130b 1.02(7)
C130 H130c 1.08(7)
N201 C203 1.309(8)
N201 C209 1.442(11)
N201 C208 1.464(11)
O206 C203 1.229(8)
C203 H203 1.03(8)
C208 H208c .98(10)
C208 H208b 1.00(9)
C208 H208a 1.16(14)
C209 H209c .92(11)
C209 H209a .94(11)
C209 H209b .95(7)
C201 O204 1.434(8)
C201 C221 1.520(5)
C201 C211 1.543(5)
C201 C202 1.544(7)
C202 H202 1.05(7)
C202 O205 1.422(5)
C202 C231 1.530(6)
C231 C232 1.378(8)
C231 C236 1.397(9)
C231 C23136 1.409(4)
C232 H232 1.05(6)
C232 C23136 1.382(7)
C232 C233 1.403(6)
C233 H233 1.01(8)
C233 C23136 1.379(7)
C233 C234 1.393(9)
C234 C235 1.363(9)
C234 C23136 1.407(5)
C234 C237 1.516(7)
C235 H235 1.02(8)
C235 C23136 1.369(7)
C235 C236 1.393(7)
C236 H236 .87(6)
C236 C23136 1.381(7)
C237 H237c .99(9)
C237 H237a 1.00(9)
C237 H237b 1.09(9)
O204 H204 .97(5)
O205 H205 .94(7)
C211 C216 1.373(8)
C211 C212 1.388(8)
C211 C21116 1.417(4)
C212 H212 1.00(7)
C212 C21116 1.376(7)
C212 C213 1.392(6)
C213 H213 1.01(7)
C213 C21116 1.370(6)
C213 C214 1.396(8)
C214 C215 1.381(8)
C214 C21116 1.425(4)
C214 C217 1.541(6)
C215 H215 1.09(7)
C215 C21116 1.373(7)
C215 C216 1.400(6)
C216 H216 .92(7)
C216 C21116 1.367(6)
C217 C220 1.518(10)
C217 C219 1.527(7)
C217 C218 1.543(8)
C218 H219a .98(6)
C218 H219b .99(5)
C218 H219c 1.00(7)
C219 H218c 1.00(9)
C219 H218a 1.11(7)
C219 H218b 1.14(8)
C220 H220b .96(5)
C220 H220c 1.03(6)
C220 H220a 1.18(6)
C221 C226 1.386(7)
C221 C222 1.388(9)
C221 C22126 1.418(4)
C222 H222 1.00(7)
C222 C22126 1.373(6)
C222 C223 1.394(6)
C223 H223 1.07(7)
C223 C22126 1.370(7)
C223 C224 1.381(7)
C224 C225 1.391(9)
C224 C22126 1.428(4)
C224 C227 1.532(5)
C225 H225 .93(7)
C225 C22126 1.366(6)
C225 C226 1.397(6)
C226 H226 1.03(7)
C226 C22126 1.381(7)
C227 C230 1.504(10)
C227 C229 1.534(9)
C227 C228 1.540(8)
C228 H228a 1.01(10)
C228 H228b 1.08(9)
C228 H228c 1.10(6)
C229 H229c .94(7)
C229 H229b 1.02(6)
C229 H229a 1.11(8)
C230 H230a .98(7)
C230 H230c 1.06(10)
C230 H230b 1.07(9)
